data_7155362
loop_
_publ_author_name
'Ohyoshi, Takayuki'
'Tamura, Yuki'
'Hayakawa, Ichiro'
'Hirai, Go'
'Miyazawa, Yamato'
'Funakubo, Shota'
'Sodeoka, Mikiko'
'Kigoshi, Hideo'

_publ_section_title
;
 Total synthesis of natural derivatives and artificial analogs of
 13-oxyingenol and their biological evaluation.
;
_journal_issue 48
_journal_name_full 'Organic &amp; biomolecular chemistry'
_journal_page_first 11426
_journal_page_last 11437
_journal_paper_doi 10.1039/c6ob02268e
_journal_volume 14
_journal_year 2016
_chemical_formula_sum 'C39 H59 Br O7 Si2'
_chemical_formula_weight 775.95
_chemical_name_systematic
; 
 epoxy_ingenol derivative 
;
_space_group_IT_number 2
_symmetry_cell_setting triclinic
_symmetry_space_group_name_Hall '-P 1'
_symmetry_space_group_name_H-M 'P -1'
_atom_sites_solution_hydrogens geom
_atom_sites_solution_primary direct
_atom_sites_solution_secondary difmap
_audit_creation_method SHELXL-97
_audit_update_record
;
2016-10-06 deposited with the CCDC.
2016-11-14 downloaded from the CCDC.
;
_cell_angle_alpha 87.071(2)
_cell_angle_beta 81.557(2)
_cell_angle_gamma 64.601(2)
_cell_formula_units_Z 4
_cell_length_a 14.369(2)
_cell_length_b 15.522(3)
_cell_length_c 20.704(4)
_cell_measurement_reflns_used 2698
_cell_measurement_temperature 120.0(1)
_cell_measurement_theta_max 27.88
_cell_measurement_theta_min 2.37
_cell_volume 4125.8(13)
_computing_cell_refinement 'APEX2 (Bruker AXS, 2006)'
_computing_data_collection 'APEX2 (Bruker AXS, 2006)'
_computing_data_reduction 'SAINT (Bruker AXS, 2004)'
_computing_molecular_graphics 'XSHEL (Bruker AXS,2002)'
_computing_publication_material 'XCIF (Bruker AXS, 2001)'
_computing_structure_refinement 'SHELXL-97 (Sheldrick, 1997)'
_computing_structure_solution 'SHELXS-97 (Sheldrick, 1997)'
_diffrn_ambient_temperature 120.0(1)
_diffrn_detector_area_resol_mean 8.333
_diffrn_measured_fraction_theta_full 0.988
_diffrn_measured_fraction_theta_max 0.988
_diffrn_measurement_device_type 'Bruker APEXII CCD area detector'
_diffrn_measurement_method 'phi and omega scans'
_diffrn_radiation_monochromator 'Bruker Helios multilayer confocal mirror'
_diffrn_radiation_source 'Bruker TXS fine-focus rotating anode'
_diffrn_radiation_type MoK\a
_diffrn_radiation_wavelength 0.71073
_diffrn_reflns_av_R_equivalents 0.6766
_diffrn_reflns_av_sigmaI/netI 0.3083
_diffrn_reflns_limit_h_max 18
_diffrn_reflns_limit_h_min -18
_diffrn_reflns_limit_k_max 20
_diffrn_reflns_limit_k_min -19
_diffrn_reflns_limit_l_max 26
_diffrn_reflns_limit_l_min -26
_diffrn_reflns_number 86050
_diffrn_reflns_theta_full 27.48
_diffrn_reflns_theta_max 27.48
_diffrn_reflns_theta_min 1.45
_exptl_absorpt_coefficient_mu 1.099
_exptl_absorpt_correction_T_max 0.8632
_exptl_absorpt_correction_T_min 0.7981
_exptl_absorpt_correction_type none
_exptl_absorpt_process_details none
_exptl_crystal_colour Colourless
_exptl_crystal_density_diffrn 1.249
_exptl_crystal_density_meas ?
_exptl_crystal_description Plate
_exptl_crystal_F_000 1648
_exptl_crystal_size_max 0.22
_exptl_crystal_size_mid 0.19
_exptl_crystal_size_min 0.14
_refine_diff_density_max 0.947
_refine_diff_density_min -1.104
_refine_diff_density_rms 0.143
_refine_ls_extinction_coef 0.0073(13)
_refine_ls_extinction_expression Fc^*^=kFc[1+0.001xFc^2^\l^3^/sin(2\q)]^-1/4^
_refine_ls_extinction_method SHELXL
_refine_ls_goodness_of_fit_ref 1.013
_refine_ls_hydrogen_treatment constr
_refine_ls_matrix_type full
_refine_ls_number_parameters 884
_refine_ls_number_reflns 18685
_refine_ls_number_restraints 0
_refine_ls_restrained_S_all 1.013
_refine_ls_R_factor_all 0.2126
_refine_ls_R_factor_gt 0.1423
_refine_ls_shift/su_max 0.000
_refine_ls_shift/su_mean 0.000
_refine_ls_structure_factor_coef Fsqd
_refine_ls_weighting_details 'calc w=1/[\s^2^(Fo^2^)+(0.1272P)^2^+13.8341P] where P=(Fo^2^+2Fc^2^)/3'
_refine_ls_weighting_scheme calc
_refine_ls_wR_factor_gt 0.3578
_refine_ls_wR_factor_ref 0.4093
_reflns_number_gt 9337
_reflns_number_total 18685
_reflns_threshold_expression >2sigma(I)
_cod_data_source_file c6ob02268e2.cif
_cod_data_source_block epoxy_0m
_cod_depositor_comments
;
The following automatic conversions were performed:

'_symmetry_cell_setting' value 'Triclinic' changed to 'triclinic'
according to
/usr/data/users/saulius/crontab/automatic-downloads/rss-feeds/RSC/lib/dictionaries/cif_core.dic
dictionary named 'cif_core.dic' version 2.4.2 from 2011-04-26.

'_exptl_crystal_density_meas' value 'not measured' was changed to '?'
- the value is perceived as not measured.

Automatic conversion script
Id: cif_fix_values 4268 2015-11-12 08:31:59Z antanas 

 Adding full bibliography for 7155362.cif.
;
_cod_original_cell_volume 4126.0(12)
_cod_original_sg_symbol_H-M 'P-1   '
_cod_database_code 7155362

loop_
_symmetry_equiv_pos_as_xyz
'x, y, z'
'-x, -y, -z'

loop_
_atom_site_label
_atom_site_type_symbol
_atom_site_fract_x
_atom_site_fract_y
_atom_site_fract_z
_atom_site_U_iso_or_equiv
_atom_site_adp_type
_atom_site_occupancy
_atom_site_symmetry_multiplicity
_atom_site_calc_flag
_atom_site_refinement_flags
Br1 Br 0.40180(8) 0.41910(7) 0.27126(5) 0.0519(3) Uani 1 1 d .
Si1 Si 1.09978(15) 0.76560(13) 0.55089(9) 0.0276(4) Uani 1 1 d .
Si2 Si 0.45535(15) 1.07927(14) 0.37325(10) 0.0322(5) Uani 1 1 d .
O1 O 0.6683(3) 0.6441(3) 0.3733(2) 0.0275(10) Uani 1 1 d .
O2 O 0.8527(3) 0.6285(3) 0.3136(2) 0.0270(10) Uani 1 1 d .
H2 H 0.8068 0.6272 0.2933 0.040 Uiso 1 1 calc R
O3 O 0.8058(4) 0.8266(3) 0.2740(2) 0.0275(11) Uani 1 1 d .
O4 O 0.8355(4) 0.8121(3) 0.4869(2) 0.0288(11) Uani 1 1 d .
O5 O 1.1421(3) 0.7408(3) 0.4723(2) 0.0251(10) Uani 1 1 d .
O6 O 0.5794(4) 1.0034(3) 0.3717(2) 0.0343(12) Uani 1 1 d .
O7 O 0.5146(4) 0.7260(4) 0.4353(3) 0.0412(14) Uani 1 1 d .
C1 C 0.8588(5) 0.6290(4) 0.4650(3) 0.0277(15) Uani 1 1 d .
H1 H 0.9021 0.5979 0.4974 0.033 Uiso 1 1 calc R
C2 C 0.7680(5) 0.6289(4) 0.4648(3) 0.0262(14) Uani 1 1 d .
C3 C 0.7169(5) 0.6880(5) 0.4098(3) 0.0252(14) Uani 1 1 d .
H3 H 0.6638 0.7519 0.4270 0.030 Uiso 1 1 calc R
C4 C 0.8058(5) 0.7002(4) 0.3626(3) 0.0218(13) Uani 1 1 d .
C5 C 0.7515(5) 0.7971(5) 0.3290(3) 0.0274(15) Uani 1 1 d .
H5 H 0.6840 0.8029 0.3174 0.033 Uiso 1 1 calc R
C6 C 0.7500(5) 0.8919(5) 0.3296(3) 0.0270(15) Uani 1 1 d .
C7 C 0.8160(5) 0.9216(4) 0.3652(3) 0.0232(14) Uani 1 1 d .
H7A H 0.7753 0.9556 0.4063 0.028 Uiso 1 1 calc R
H7B H 0.8386 0.9652 0.3378 0.028 Uiso 1 1 calc R
C8 C 0.9103(5) 0.8326(4) 0.3800(3) 0.0242(14) Uani 1 1 d .
H8 H 0.9370 0.7916 0.3396 0.029 Uiso 1 1 calc R
C9 C 0.8737(5) 0.7786(4) 0.4324(3) 0.0236(14) Uani 1 1 d .
C10 C 0.8889(5) 0.6819(4) 0.4102(3) 0.0222(13) Uani 1 1 d .
C11 C 1.0062(5) 0.6297(4) 0.3766(3) 0.0236(14) Uani 1 1 d .
H11 H 1.0116 0.6533 0.3309 0.028 Uiso 1 1 calc R
C12 C 1.0820(5) 0.6485(5) 0.4141(3) 0.0265(14) Uani 1 1 d .
H12A H 1.1528 0.6028 0.3956 0.032 Uiso 1 1 calc R
H12B H 1.0703 0.6282 0.4595 0.032 Uiso 1 1 calc R
C13 C 1.0880(5) 0.7450(4) 0.4199(3) 0.0231(13) Uani 1 1 d .
C14 C 1.0027(5) 0.8388(4) 0.4024(3) 0.0222(13) Uani 1 1 d .
H14 H 0.9865 0.8946 0.4312 0.027 Uiso 1 1 calc R
C15 C 1.1103(5) 0.7982(5) 0.3612(3) 0.0247(14) Uani 1 1 d .
C16 C 1.1773(5) 0.8488(5) 0.3687(4) 0.0303(15) Uani 1 1 d .
H16A H 1.1866 0.8808 0.3278 0.045 Uiso 1 1 calc R
H16B H 1.2453 0.8023 0.3789 0.045 Uiso 1 1 calc R
H16C H 1.1435 0.8962 0.4041 0.045 Uiso 1 1 calc R
C17 C 1.1276(5) 0.7577(5) 0.2922(3) 0.0280(15) Uani 1 1 d .
H17A H 1.0821 0.7257 0.2903 0.042 Uiso 1 1 calc R
H17B H 1.2003 0.7117 0.2814 0.042 Uiso 1 1 calc R
H17C H 1.1113 0.8097 0.2607 0.042 Uiso 1 1 calc R
C18 C 1.0427(5) 0.5208(4) 0.3742(3) 0.0286(15) Uani 1 1 d .
H18A H 0.9969 0.5060 0.3506 0.043 Uiso 1 1 calc R
H18B H 1.0403 0.4966 0.4188 0.043 Uiso 1 1 calc R
H18C H 1.1141 0.4906 0.3516 0.043 Uiso 1 1 calc R
C19 C 0.7116(6) 0.5848(5) 0.5137(4) 0.0362(17) Uani 1 1 d .
H19A H 0.6450 0.5962 0.4999 0.054 Uiso 1 1 calc R
H19B H 0.6993 0.6138 0.5569 0.054 Uiso 1 1 calc R
H19C H 0.7544 0.5160 0.5157 0.054 Uiso 1 1 calc R
C20 C 0.6506(5) 0.9738(5) 0.3133(3) 0.0299(16) Uani 1 1 d .
H20A H 0.6654 1.0274 0.2949 0.036 Uiso 1 1 calc R
H20B H 0.6207 0.9526 0.2806 0.036 Uiso 1 1 calc R
C21 C 0.5660(5) 0.6677(5) 0.3937(4) 0.0283(15) Uani 1 1 d .
C22 C 0.5293(5) 0.6087(5) 0.3608(3) 0.0291(15) Uani 1 1 d .
C23 C 0.4310(5) 0.6143(5) 0.3843(4) 0.0332(17) Uani 1 1 d .
H23 H 0.3895 0.6570 0.4193 0.040 Uiso 1 1 calc R
C24 C 0.3932(6) 0.5587(5) 0.3575(4) 0.0388(18) Uani 1 1 d .
H24 H 0.3259 0.5630 0.3736 0.047 Uiso 1 1 calc R
C25 C 0.4531(6) 0.4973(5) 0.3076(4) 0.0340(17) Uani 1 1 d .
C26 C 0.5498(6) 0.4915(5) 0.2816(4) 0.0327(16) Uani 1 1 d .
H26 H 0.5896 0.4495 0.2459 0.039 Uiso 1 1 calc R
C27 C 0.5884(5) 0.5481(5) 0.3085(4) 0.0295(15) Uani 1 1 d .
H27 H 0.6546 0.5453 0.2911 0.035 Uiso 1 1 calc R
C28 C 1.0366(7) 0.6900(6) 0.5879(4) 0.044(2) Uani 1 1 d .
H28A H 1.0854 0.6227 0.5813 0.065 Uiso 1 1 calc R
H28B H 0.9748 0.7030 0.5673 0.065 Uiso 1 1 calc R
H28C H 1.0160 0.7043 0.6348 0.065 Uiso 1 1 calc R
C29 C 1.0051(7) 0.8937(6) 0.5643(4) 0.044(2) Uani 1 1 d .
H29A H 1.0377 0.9347 0.5449 0.066 Uiso 1 1 calc R
H29B H 0.9846 0.9074 0.6112 0.066 Uiso 1 1 calc R
H29C H 0.9434 0.9062 0.5437 0.066 Uiso 1 1 calc R
C30 C 1.2232(6) 0.7404(6) 0.5867(4) 0.0396(18) Uani 1 1 d .
C31 C 1.3009(6) 0.6358(6) 0.5737(5) 0.049(2) Uani 1 1 d .
H31A H 1.3191 0.6237 0.5265 0.073 Uiso 1 1 calc R
H31B H 1.2693 0.5941 0.5933 0.073 Uiso 1 1 calc R
H31C H 1.3638 0.6229 0.5930 0.073 Uiso 1 1 calc R
C32 C 1.2717(7) 0.8061(7) 0.5553(5) 0.053(2) Uani 1 1 d .
H32A H 1.2221 0.8728 0.5640 0.080 Uiso 1 1 calc R
H32B H 1.2886 0.7943 0.5080 0.080 Uiso 1 1 calc R
H32C H 1.3353 0.7932 0.5738 0.080 Uiso 1 1 calc R
C33 C 1.1970(9) 0.7581(9) 0.6610(4) 0.066(3) Uani 1 1 d .
H33A H 1.1475 0.8247 0.6700 0.099 Uiso 1 1 calc R
H33B H 1.2607 0.7448 0.6794 0.099 Uiso 1 1 calc R
H33C H 1.1660 0.7160 0.6807 0.099 Uiso 1 1 calc R
C34 C 0.4444(7) 1.1603(6) 0.3029(5) 0.058(3) Uani 1 1 d .
H34A H 0.4865 1.1952 0.3064 0.087 Uiso 1 1 calc R
H34B H 0.3715 1.2057 0.3031 0.087 Uiso 1 1 calc R
H34C H 0.4695 1.1229 0.2622 0.087 Uiso 1 1 calc R
C35 C 0.4189(6) 1.1432(6) 0.4531(5) 0.051(2) Uani 1 1 d .
H35A H 0.4620 1.1774 0.4551 0.076 Uiso 1 1 calc R
H35B H 0.4300 1.0970 0.4886 0.076 Uiso 1 1 calc R
H35C H 0.3454 1.1887 0.4578 0.076 Uiso 1 1 calc R
C36 C 0.3766(6) 1.0137(5) 0.3674(4) 0.0387(19) Uani 1 1 d .
C37 C 0.2664(6) 1.0852(6) 0.3508(4) 0.0435(19) Uani 1 1 d .
H37A H 0.2337 1.1361 0.3840 0.065 Uiso 1 1 calc R
H37B H 0.2228 1.0510 0.3503 0.065 Uiso 1 1 calc R
H37C H 0.2739 1.1129 0.3078 0.065 Uiso 1 1 calc R
C38 C 0.3557(6) 0.9684(6) 0.4330(4) 0.0415(19) Uani 1 1 d .
H38A H 0.3245 1.0178 0.4673 0.062 Uiso 1 1 calc R
H38B H 0.4215 0.9192 0.4445 0.062 Uiso 1 1 calc R
H38C H 0.3081 0.9396 0.4289 0.062 Uiso 1 1 calc R
C39 C 0.4244(6) 0.9347(6) 0.3149(4) 0.045(2) Uani 1 1 d .
H39A H 0.4390 0.9616 0.2728 0.067 Uiso 1 1 calc R
H39B H 0.3755 0.9071 0.3112 0.067 Uiso 1 1 calc R
H39C H 0.4893 0.8848 0.3270 0.067 Uiso 1 1 calc R
Br51 Br 1.11169(9) 1.06753(8) 0.22617(5) 0.0626(4) Uani 1 1 d .
Si51 Si 0.39892(15) 0.73999(13) -0.04687(9) 0.0276(4) Uani 1 1 d .
Si52 Si 1.08086(15) 0.47920(13) 0.14736(10) 0.0303(5) Uani 1 1 d .
O51 O 0.8441(3) 0.8534(3) 0.1127(2) 0.0290(11) Uani 1 1 d .
O52 O 0.6769(3) 0.8495(3) 0.1803(2) 0.0268(10) Uani 1 1 d .
H52 H 0.7269 0.8485 0.1974 0.040 Uiso 1 1 calc R
O53 O 0.7370(4) 0.6479(3) 0.2081(2) 0.0297(11) Uani 1 1 d .
O54 O 0.6669(4) 0.6867(3) 0.0057(2) 0.0295(11) Uani 1 1 d .
O55 O 0.3606(3) 0.7609(3) 0.0327(2) 0.0257(10) Uani 1 1 d .
O56 O 0.9553(4) 0.5225(4) 0.1745(3) 0.0375(12) Uani 1 1 d .
O57 O 1.0043(4) 0.7522(4) 0.0664(3) 0.0551(17) Uani 1 1 d .
C51 C 0.6459(5) 0.8705(5) 0.0295(3) 0.0266(15) Uani 1 1 d .
H51 H 0.5982 0.9035 -0.0003 0.032 Uiso 1 1 calc R
C52 C 0.7363(5) 0.8720(4) 0.0260(3) 0.0257(14) Uani 1 1 d .
C53 C 0.7963(5) 0.8087(5) 0.0770(3) 0.0251(14) Uani 1 1 d .
H53 H 0.8510 0.7479 0.0561 0.030 Uiso 1 1 calc R
C54 C 0.7152(5) 0.7865(4) 0.1267(3) 0.0251(14) Uani 1 1 d .
C55 C 0.7788(5) 0.6851(5) 0.1510(3) 0.0277(15) Uani 1 1 d .
H55 H 0.8505 0.6767 0.1556 0.033 Uiso 1 1 calc R
C56 C 0.7771(5) 0.5901(5) 0.1476(3) 0.0296(16) Uani 1 1 d .
C57 C 0.6984(5) 0.5682(4) 0.1219(3) 0.0242(14) Uani 1 1 d .
H57A H 0.6787 0.5255 0.1523 0.029 Uiso 1 1 calc R
H57B H 0.7277 0.5353 0.0790 0.029 Uiso 1 1 calc R
C58 C 0.6032(5) 0.6607(4) 0.1148(3) 0.0235(14) Uani 1 1 d .
H58 H 0.5840 0.6976 0.1566 0.028 Uiso 1 1 calc R
C59 C 0.6342(5) 0.7177(5) 0.0617(3) 0.0254(14) Uani 1 1 d .
C60 C 0.6228(5) 0.8122(4) 0.0844(3) 0.0223(13) Uani 1 1 d .
C61 C 0.5095(5) 0.8636(4) 0.1235(3) 0.0238(14) Uani 1 1 d .
H61 H 0.5093 0.8368 0.1685 0.029 Uiso 1 1 calc R
C62 C 0.4277(5) 0.8496(5) 0.0900(3) 0.0254(14) Uani 1 1 d .
H62A H 0.4342 0.8731 0.0449 0.030 Uiso 1 1 calc R
H62B H 0.3591 0.8947 0.1121 0.030 Uiso 1 1 calc R
C63 C 0.4192(5) 0.7541(4) 0.0834(3) 0.0229(13) Uani 1 1 d .
C64 C 0.5055(5) 0.6592(5) 0.0975(3) 0.0258(14) Uani 1 1 d .
H64 H 0.5169 0.6052 0.0684 0.031 Uiso 1 1 calc R
C65 C 0.4013(5) 0.6995(5) 0.1424(3) 0.0251(14) Uani 1 1 d .
C66 C 0.3339(5) 0.6478(5) 0.1372(4) 0.0295(15) Uani 1 1 d .
H66A H 0.3278 0.6148 0.1781 0.044 Uiso 1 1 calc R
H66B H 0.3657 0.6012 0.1012 0.044 Uiso 1 1 calc R
H66C H 0.2646 0.6940 0.1289 0.044 Uiso 1 1 calc R
C67 C 0.3907(5) 0.7358(5) 0.2109(3) 0.0282(15) Uani 1 1 d .
H67A H 0.3795 0.6911 0.2427 0.042 Uiso 1 1 calc R
H67B H 0.3313 0.7985 0.2174 0.042 Uiso 1 1 calc R
H67C H 0.4543 0.7414 0.2168 0.042 Uiso 1 1 calc R
C68 C 0.4761(5) 0.9720(4) 0.1289(3) 0.0274(15) Uani 1 1 d .
H68A H 0.5264 0.9835 0.1501 0.041 Uiso 1 1 calc R
H68B H 0.4071 1.0021 0.1548 0.041 Uiso 1 1 calc R
H68C H 0.4735 0.9993 0.0850 0.041 Uiso 1 1 calc R
C69 C 0.7867(6) 0.9216(5) -0.0215(4) 0.0332(16) Uani 1 1 d .
H69A H 0.8554 0.9084 -0.0103 0.050 Uiso 1 1 calc R
H69B H 0.7431 0.9905 -0.0193 0.050 Uiso 1 1 calc R
H69C H 0.7943 0.8980 -0.0659 0.050 Uiso 1 1 calc R
C70 C 0.8812(5) 0.5019(5) 0.1498(4) 0.0353(17) Uani 1 1 d .
H70A H 0.8685 0.4530 0.1775 0.042 Uiso 1 1 calc R
H70B H 0.9094 0.4747 0.1052 0.042 Uiso 1 1 calc R
C71 C 0.9495(5) 0.8203(5) 0.1009(4) 0.0308(16) Uani 1 1 d .
C72 C 0.9849(5) 0.8800(5) 0.1341(3) 0.0291(15) Uani 1 1 d .
C73 C 1.0870(6) 0.8654(6) 0.1166(4) 0.0385(18) Uani 1 1 d .
H73 H 1.1313 0.8165 0.0859 0.046 Uiso 1 1 calc R
C74 C 1.1259(6) 0.9215(7) 0.1436(4) 0.046(2) Uani 1 1 d .
H74 H 1.1961 0.9118 0.1316 0.056 Uiso 1 1 calc R
C75 C 1.0599(6) 0.9914(6) 0.1881(4) 0.0375(18) Uani 1 1 d .
C76 C 0.9577(6) 1.0062(6) 0.2077(4) 0.0374(18) Uani 1 1 d .
H76 H 0.9143 1.0539 0.2394 0.045 Uiso 1 1 calc R
C77 C 0.9198(5) 0.9498(5) 0.1801(4) 0.0323(16) Uani 1 1 d .
H77 H 0.8498 0.9591 0.1926 0.039 Uiso 1 1 calc R
C78 C 0.4519(6) 0.8229(6) -0.0847(4) 0.0417(19) Uani 1 1 d .
H78A H 0.3997 0.8887 -0.0762 0.063 Uiso 1 1 calc R
H78B H 0.4695 0.8109 -0.1320 0.063 Uiso 1 1 calc R
H78C H 0.5145 0.8130 -0.0661 0.063 Uiso 1 1 calc R
C79 C 0.5004(6) 0.6159(5) -0.0645(4) 0.0412(19) Uani 1 1 d .
H79A H 0.4740 0.5705 -0.0449 0.062 Uiso 1 1 calc R
H79B H 0.5629 0.6069 -0.0461 0.062 Uiso 1 1 calc R
H79C H 0.5175 0.6051 -0.1119 0.062 Uiso 1 1 calc R
C80 C 0.2749(6) 0.7598(6) -0.0805(4) 0.0385(18) Uani 1 1 d .
C81 C 0.1913(7) 0.8613(6) -0.0651(5) 0.050(2) Uani 1 1 d .
H81A H 0.2167 0.9072 -0.0851 0.075 Uiso 1 1 calc R
H81B H 0.1756 0.8716 -0.0177 0.075 Uiso 1 1 calc R
H81C H 0.1281 0.8701 -0.0826 0.075 Uiso 1 1 calc R
C82 C 0.2361(7) 0.6870(7) -0.0492(5) 0.057(3) Uani 1 1 d .
H82A H 0.2900 0.6222 -0.0593 0.086 Uiso 1 1 calc R
H82B H 0.1730 0.6953 -0.0666 0.086 Uiso 1 1 calc R
H82C H 0.2206 0.6970 -0.0018 0.086 Uiso 1 1 calc R
C83 C 0.2992(8) 0.7439(9) -0.1554(5) 0.071(3) Uani 1 1 d .
H83A H 0.3527 0.6790 -0.1655 0.106 Uiso 1 1 calc R
H83B H 0.3244 0.7899 -0.1754 0.106 Uiso 1 1 calc R
H83C H 0.2359 0.7527 -0.1728 0.106 Uiso 1 1 calc R
C84 C 1.1236(7) 0.5536(6) 0.1907(4) 0.045(2) Uani 1 1 d .
H84A H 1.1115 0.5446 0.2379 0.067 Uiso 1 1 calc R
H84B H 1.0841 0.6208 0.1805 0.067 Uiso 1 1 calc R
H84C H 1.1979 0.5350 0.1768 0.067 Uiso 1 1 calc R
C85 C 1.1035(6) 0.4949(6) 0.0571(4) 0.0420(19) Uani 1 1 d .
H85A H 1.0800 0.4553 0.0346 0.063 Uiso 1 1 calc R
H85B H 1.1779 0.4755 0.0429 0.063 Uiso 1 1 calc R
H85C H 1.0645 0.5620 0.0464 0.063 Uiso 1 1 calc R
C86 C 1.1459(6) 0.3488(5) 0.1694(4) 0.0341(17) Uani 1 1 d .
C87 C 1.2637(6) 0.3174(6) 0.1647(4) 0.048(2) Uani 1 1 d .
H87A H 1.2913 0.3271 0.1201 0.072 Uiso 1 1 calc R
H87B H 1.2978 0.2497 0.1755 0.072 Uiso 1 1 calc R
H87C H 1.2772 0.3552 0.1954 0.072 Uiso 1 1 calc R
C88 C 1.1041(7) 0.3328(5) 0.2380(4) 0.045(2) Uani 1 1 d .
H88A H 1.1159 0.3718 0.2688 0.068 Uiso 1 1 calc R
H88B H 1.1399 0.2653 0.2489 0.068 Uiso 1 1 calc R
H88C H 1.0294 0.3509 0.2409 0.068 Uiso 1 1 calc R
C89 C 1.1276(7) 0.2872(5) 0.1214(4) 0.044(2) Uani 1 1 d .
H89A H 1.1548 0.2974 0.0768 0.066 Uiso 1 1 calc R
H89B H 1.0529 0.3052 0.1243 0.066 Uiso 1 1 calc R
H89C H 1.1636 0.2198 0.1324 0.066 Uiso 1 1 calc R

loop_
_atom_site_aniso_label
_atom_site_aniso_U_11
_atom_site_aniso_U_22
_atom_site_aniso_U_33
_atom_site_aniso_U_23
_atom_site_aniso_U_13
_atom_site_aniso_U_12
Br1 0.0619(6) 0.0559(6) 0.0598(6) 0.0088(4) -0.0227(5) -0.0421(5)
Si1 0.0274(10) 0.0287(10) 0.0243(10) 0.0016(7) -0.0047(8) -0.0096(8)
Si2 0.0234(10) 0.0263(10) 0.0403(12) -0.0038(8) -0.0078(8) -0.0029(8)
O1 0.017(2) 0.028(2) 0.037(3) -0.004(2) -0.0031(19) -0.0094(19)
O2 0.022(2) 0.028(2) 0.027(2) -0.0060(19) -0.0057(19) -0.0058(19)
O3 0.029(3) 0.021(2) 0.028(3) 0.0040(19) -0.008(2) -0.0053(19)
O4 0.027(2) 0.029(2) 0.027(3) -0.002(2) -0.001(2) -0.009(2)
O5 0.024(2) 0.025(2) 0.024(2) -0.0010(18) -0.0087(19) -0.0072(19)
O6 0.026(3) 0.034(3) 0.033(3) -0.005(2) -0.008(2) -0.002(2)
O7 0.031(3) 0.039(3) 0.054(3) -0.014(3) 0.011(3) -0.018(2)
C1 0.030(4) 0.021(3) 0.031(4) 0.005(3) -0.014(3) -0.008(3)
C2 0.026(4) 0.020(3) 0.028(4) 0.005(3) 0.001(3) -0.008(3)
C3 0.018(3) 0.030(3) 0.029(4) -0.004(3) -0.004(3) -0.010(3)
C4 0.015(3) 0.020(3) 0.027(3) 0.003(3) -0.005(2) -0.003(2)
C5 0.022(3) 0.030(4) 0.026(4) 0.008(3) -0.008(3) -0.007(3)
C6 0.016(3) 0.028(3) 0.030(4) 0.008(3) -0.008(3) -0.002(3)
C7 0.015(3) 0.022(3) 0.031(4) 0.002(3) -0.007(3) -0.006(3)
C8 0.021(3) 0.024(3) 0.024(3) -0.001(3) -0.007(3) -0.005(3)
C9 0.018(3) 0.022(3) 0.028(4) 0.004(3) -0.005(3) -0.006(3)
C10 0.019(3) 0.021(3) 0.024(3) 0.001(3) -0.003(3) -0.006(3)
C11 0.019(3) 0.024(3) 0.025(3) 0.002(3) -0.004(3) -0.006(3)
C12 0.019(3) 0.025(3) 0.031(4) 0.001(3) -0.003(3) -0.006(3)
C13 0.022(3) 0.021(3) 0.026(3) 0.004(3) -0.007(3) -0.009(3)
C14 0.020(3) 0.024(3) 0.023(3) 0.000(3) -0.002(3) -0.009(3)
C15 0.021(3) 0.024(3) 0.025(3) 0.005(3) -0.005(3) -0.005(3)
C16 0.025(4) 0.027(3) 0.038(4) 0.001(3) -0.006(3) -0.010(3)
C17 0.023(3) 0.036(4) 0.022(3) 0.003(3) -0.001(3) -0.011(3)
C18 0.026(4) 0.022(3) 0.033(4) 0.004(3) -0.008(3) -0.005(3)
C19 0.036(4) 0.032(4) 0.041(4) 0.000(3) -0.005(3) -0.015(3)
C20 0.023(3) 0.027(3) 0.034(4) 0.001(3) -0.006(3) -0.004(3)
C21 0.021(3) 0.024(3) 0.040(4) 0.010(3) -0.008(3) -0.010(3)
C22 0.025(4) 0.027(3) 0.034(4) 0.005(3) -0.010(3) -0.009(3)
C23 0.020(3) 0.031(4) 0.049(5) 0.008(3) -0.003(3) -0.012(3)
C24 0.025(4) 0.039(4) 0.056(5) 0.006(4) -0.011(4) -0.016(3)
C25 0.038(4) 0.031(4) 0.041(4) 0.014(3) -0.013(3) -0.021(3)
C26 0.033(4) 0.031(4) 0.037(4) 0.003(3) -0.011(3) -0.014(3)
C27 0.017(3) 0.024(3) 0.042(4) 0.003(3) -0.005(3) -0.005(3)
C28 0.051(5) 0.059(5) 0.029(4) 0.010(4) -0.007(4) -0.033(4)
C29 0.044(5) 0.037(4) 0.034(4) -0.008(3) -0.004(3) -0.001(4)
C30 0.044(5) 0.044(4) 0.033(4) 0.001(3) -0.015(3) -0.017(4)
C31 0.033(4) 0.040(4) 0.057(6) 0.006(4) -0.016(4) 0.002(4)
C32 0.048(5) 0.061(6) 0.065(6) -0.008(5) -0.016(4) -0.033(5)
C33 0.071(7) 0.098(8) 0.029(5) -0.006(5) -0.013(4) -0.033(6)
C34 0.033(5) 0.040(5) 0.088(7) 0.010(5) -0.002(5) -0.007(4)
C35 0.026(4) 0.043(5) 0.073(6) -0.028(4) -0.004(4) -0.003(3)
C36 0.045(5) 0.027(4) 0.037(4) -0.006(3) -0.021(3) -0.004(3)
C37 0.027(4) 0.051(5) 0.051(5) 0.000(4) -0.011(4) -0.014(4)
C38 0.040(5) 0.048(5) 0.032(4) 0.001(3) -0.001(3) -0.016(4)
C39 0.042(5) 0.044(5) 0.052(5) -0.019(4) 0.000(4) -0.022(4)
Br51 0.0872(8) 0.0871(8) 0.0525(6) 0.0137(5) -0.0249(5) -0.0707(7)
Si51 0.0288(10) 0.0271(10) 0.0254(10) 0.0002(7) -0.0066(8) -0.0095(8)
Si52 0.0255(10) 0.0250(10) 0.0344(11) 0.0007(8) -0.0048(8) -0.0048(8)
O51 0.019(2) 0.031(2) 0.037(3) -0.001(2) -0.004(2) -0.010(2)
O52 0.024(2) 0.030(2) 0.025(2) -0.0029(19) -0.0088(19) -0.008(2)
O53 0.033(3) 0.026(2) 0.030(3) 0.005(2) -0.010(2) -0.012(2)
O54 0.030(3) 0.026(2) 0.029(3) -0.004(2) -0.002(2) -0.009(2)
O55 0.023(2) 0.027(2) 0.026(2) -0.0017(19) -0.0073(19) -0.0088(19)
O56 0.022(3) 0.041(3) 0.041(3) -0.003(2) -0.008(2) -0.003(2)
O57 0.024(3) 0.048(3) 0.087(5) -0.029(3) 0.004(3) -0.008(3)
C51 0.026(4) 0.025(3) 0.023(3) 0.004(3) -0.008(3) -0.004(3)
C52 0.029(4) 0.021(3) 0.025(3) 0.003(3) -0.006(3) -0.009(3)
C53 0.019(3) 0.024(3) 0.031(4) -0.002(3) -0.010(3) -0.006(3)
C54 0.023(3) 0.021(3) 0.029(4) 0.005(3) -0.007(3) -0.008(3)
C55 0.024(3) 0.022(3) 0.039(4) 0.008(3) -0.009(3) -0.011(3)
C56 0.026(4) 0.022(3) 0.033(4) 0.002(3) -0.003(3) -0.002(3)
C57 0.019(3) 0.018(3) 0.034(4) 0.006(3) -0.008(3) -0.005(2)
C58 0.021(3) 0.019(3) 0.026(3) 0.002(3) -0.007(3) -0.004(3)
C59 0.016(3) 0.026(3) 0.030(4) -0.001(3) -0.004(3) -0.004(3)
C60 0.020(3) 0.021(3) 0.022(3) 0.002(2) -0.005(3) -0.005(3)
C61 0.020(3) 0.020(3) 0.030(4) -0.002(3) -0.004(3) -0.007(3)
C62 0.020(3) 0.024(3) 0.031(4) 0.000(3) -0.007(3) -0.007(3)
C63 0.018(3) 0.023(3) 0.024(3) 0.003(3) -0.001(3) -0.006(3)
C64 0.023(3) 0.026(3) 0.027(3) 0.001(3) -0.004(3) -0.009(3)
C65 0.020(3) 0.023(3) 0.029(4) 0.004(3) -0.005(3) -0.005(3)
C66 0.021(3) 0.027(3) 0.043(4) 0.001(3) -0.005(3) -0.013(3)
C67 0.024(3) 0.031(4) 0.028(4) 0.005(3) -0.001(3) -0.012(3)
C68 0.023(3) 0.018(3) 0.037(4) 0.004(3) -0.005(3) -0.005(3)
C69 0.033(4) 0.029(4) 0.038(4) -0.001(3) -0.004(3) -0.013(3)
C70 0.021(3) 0.025(3) 0.054(5) 0.006(3) -0.014(3) -0.003(3)
C71 0.027(4) 0.025(3) 0.040(4) 0.008(3) -0.010(3) -0.010(3)
C72 0.023(3) 0.028(3) 0.033(4) 0.005(3) -0.006(3) -0.008(3)
C73 0.024(4) 0.043(4) 0.048(5) 0.002(4) -0.007(3) -0.014(3)
C74 0.034(4) 0.067(6) 0.054(5) 0.026(5) -0.018(4) -0.035(4)
C75 0.041(4) 0.047(5) 0.034(4) 0.015(4) -0.014(3) -0.027(4)
C76 0.038(4) 0.043(4) 0.041(4) 0.007(3) -0.016(3) -0.024(4)
C77 0.022(3) 0.029(4) 0.039(4) 0.005(3) -0.007(3) -0.005(3)
C78 0.043(5) 0.040(4) 0.036(4) 0.001(3) -0.002(4) -0.013(4)
C79 0.040(4) 0.033(4) 0.034(4) -0.005(3) 0.003(3) -0.003(3)
C80 0.032(4) 0.044(4) 0.042(4) -0.005(3) -0.015(3) -0.015(3)
C81 0.035(4) 0.047(5) 0.058(6) 0.005(4) -0.021(4) -0.004(4)
C82 0.050(5) 0.054(5) 0.082(7) -0.018(5) -0.013(5) -0.032(5)
C83 0.060(6) 0.110(9) 0.038(5) -0.018(5) -0.015(5) -0.028(6)
C84 0.058(5) 0.039(4) 0.038(4) 0.002(4) -0.011(4) -0.020(4)
C85 0.046(5) 0.040(4) 0.028(4) 0.008(3) -0.001(3) -0.009(4)
C86 0.032(4) 0.025(3) 0.039(4) 0.003(3) -0.002(3) -0.007(3)
C87 0.028(4) 0.049(5) 0.053(5) 0.000(4) -0.006(4) -0.003(4)
C88 0.053(5) 0.031(4) 0.039(5) -0.003(3) 0.006(4) -0.011(4)
C89 0.051(5) 0.026(4) 0.045(5) 0.001(3) -0.010(4) -0.006(3)

loop_
_atom_type_symbol
_atom_type_description
_atom_type_scat_dispersion_real
_atom_type_scat_dispersion_imag
_atom_type_scat_source
C C 0.0033 0.0016 'International Tables Vol C Tables 4.2.6.8 and 6.1.1.4'
H H 0.0000 0.0000 'International Tables Vol C Tables 4.2.6.8 and 6.1.1.4'
O O 0.0106 0.0060 'International Tables Vol C Tables 4.2.6.8 and 6.1.1.4'
Si Si 0.0817 0.0704 'International Tables Vol C Tables 4.2.6.8 and 6.1.1.4'
Br Br -0.2901 2.4595 'International Tables Vol C Tables 4.2.6.8 and 6.1.1.4'

loop_
_geom_angle_atom_site_label_1
_geom_angle_atom_site_label_2
_geom_angle_atom_site_label_3
_geom_angle
O5 Si1 C28 111.9(3)
O5 Si1 C29 111.2(3)
C28 Si1 C29 108.6(4)
O5 Si1 C30 103.0(3)
C28 Si1 C30 111.5(4)
C29 Si1 C30 110.6(4)
O6 Si2 C36 109.9(3)
O6 Si2 C34 108.4(3)
C36 Si2 C34 109.8(4)
O6 Si2 C35 105.0(3)
C36 Si2 C35 111.1(4)
C34 Si2 C35 112.5(4)
C21 O1 C3 115.8(5)
C4 O2 H2 109.5
C5 O3 C6 60.2(4)
C13 O5 Si1 130.6(4)
C20 O6 Si2 123.2(4)
C2 C1 C10 114.5(6)
C2 C1 H1 122.8
C10 C1 H1 122.8
C1 C2 C3 109.9(6)
C1 C2 C19 128.8(7)
C3 C2 C19 121.1(6)
O1 C3 C2 114.0(5)
O1 C3 C4 108.5(5)
C2 C3 C4 105.5(5)
O1 C3 H3 109.6
C2 C3 H3 109.6
C4 C3 H3 109.6
O2 C4 C5 108.1(5)
O2 C4 C3 112.5(5)
C5 C4 C3 105.0(5)
O2 C4 C10 107.0(5)
C5 C4 C10 122.8(5)
C3 C4 C10 101.4(5)
O3 C5 C6 60.3(4)
O3 C5 C4 121.3(5)
C6 C5 C4 137.3(6)
O3 C5 H5 109.2
C6 C5 H5 109.2
C4 C5 H5 109.2
C5 C6 O3 59.5(4)
C5 C6 C7 126.7(6)
O3 C6 C7 115.4(5)
C5 C6 C20 115.5(6)
O3 C6 C20 112.3(5)
C7 C6 C20 114.3(6)
C6 C7 C8 108.4(5)
C6 C7 H7A 110.0
C8 C7 H7A 110.0
C6 C7 H7B 110.0
C8 C7 H7B 110.0
H7A C7 H7B 108.4
C9 C8 C14 105.6(5)
C9 C8 C7 107.9(5)
C14 C8 C7 121.5(5)
C9 C8 H8 107.1
C14 C8 H8 107.1
C7 C8 H8 107.1
O4 C9 C8 121.8(6)
O4 C9 C10 124.6(6)
C8 C9 C10 113.6(5)
C1 C10 C9 111.3(5)
C1 C10 C4 103.4(5)
C9 C10 C4 106.6(5)
C1 C10 C11 114.7(5)
C9 C10 C11 106.5(5)
C4 C10 C11 114.2(5)
C18 C11 C12 107.0(5)
C18 C11 C10 111.1(5)
C12 C11 C10 112.1(5)
C18 C11 H11 108.9
C12 C11 H11 108.9
C10 C11 H11 108.9
C11 C12 C13 126.2(6)
C11 C12 H12A 105.8
C13 C12 H12A 105.8
C11 C12 H12B 105.8
C13 C12 H12B 105.8
H12A C12 H12B 106.2
O5 C13 C15 114.9(5)
O5 C13 C14 120.3(5)
C15 C13 C14 60.9(4)
O5 C13 C12 108.9(5)
C15 C13 C12 122.6(6)
C14 C13 C12 122.3(5)
C8 C14 C13 115.8(5)
C8 C14 C15 121.8(5)
C13 C14 C15 59.2(4)
C8 C14 H14 115.9
C13 C14 H14 115.9
C15 C14 H14 115.9
C16 C15 C13 116.4(6)
C16 C15 C14 115.6(6)
C13 C15 C14 59.9(4)
C16 C15 C17 113.2(6)
C13 C15 C17 120.3(6)
C14 C15 C17 121.7(6)
C15 C16 H16A 109.5
C15 C16 H16B 109.5
H16A C16 H16B 109.5
C15 C16 H16C 109.5
H16A C16 H16C 109.5
H16B C16 H16C 109.5
C15 C17 H17A 109.5
C15 C17 H17B 109.5
H17A C17 H17B 109.5
C15 C17 H17C 109.5
H17A C17 H17C 109.5
H17B C17 H17C 109.5
C11 C18 H18A 109.5
C11 C18 H18B 109.5
H18A C18 H18B 109.5
C11 C18 H18C 109.5
H18A C18 H18C 109.5
H18B C18 H18C 109.5
C2 C19 H19A 109.5
C2 C19 H19B 109.5
H19A C19 H19B 109.5
C2 C19 H19C 109.5
H19A C19 H19C 109.5
H19B C19 H19C 109.5
O6 C20 C6 108.0(6)
O6 C20 H20A 110.1
C6 C20 H20A 110.1
O6 C20 H20B 110.1
C6 C20 H20B 110.1
H20A C20 H20B 108.4
O7 C21 O1 123.8(7)
O7 C21 C22 124.8(6)
O1 C21 C22 111.3(6)
C27 C22 C23 119.5(7)
C27 C22 C21 123.0(6)
C23 C22 C21 117.5(6)
C24 C23 C22 120.7(7)
C24 C23 H23 119.6
C22 C23 H23 119.6
C25 C24 C23 119.4(7)
C25 C24 H24 120.3
C23 C24 H24 120.3
C24 C25 C26 121.7(7)
C24 C25 Br1 119.4(6)
C26 C25 Br1 118.8(6)
C25 C26 C27 119.1(7)
C25 C26 H26 120.4
C27 C26 H26 120.4
C22 C27 C26 119.6(7)
C22 C27 H27 120.2
C26 C27 H27 120.2
Si1 C28 H28A 109.5
Si1 C28 H28B 109.5
H28A C28 H28B 109.5
Si1 C28 H28C 109.5
H28A C28 H28C 109.5
H28B C28 H28C 109.5
Si1 C29 H29A 109.5
Si1 C29 H29B 109.5
H29A C29 H29B 109.5
Si1 C29 H29C 109.5
H29A C29 H29C 109.5
H29B C29 H29C 109.5
C32 C30 C31 109.7(7)
C32 C30 C33 109.8(8)
C31 C30 C33 108.5(7)
C32 C30 Si1 109.5(6)
C31 C30 Si1 109.8(6)
C33 C30 Si1 109.5(6)
C30 C31 H31A 109.5
C30 C31 H31B 109.5
H31A C31 H31B 109.5
C30 C31 H31C 109.5
H31A C31 H31C 109.5
H31B C31 H31C 109.5
C30 C32 H32A 109.5
C30 C32 H32B 109.5
H32A C32 H32B 109.5
C30 C32 H32C 109.5
H32A C32 H32C 109.5
H32B C32 H32C 109.5
C30 C33 H33A 109.5
C30 C33 H33B 109.5
H33A C33 H33B 109.5
C30 C33 H33C 109.5
H33A C33 H33C 109.5
H33B C33 H33C 109.5
Si2 C34 H34A 109.5
Si2 C34 H34B 109.5
H34A C34 H34B 109.5
Si2 C34 H34C 109.5
H34A C34 H34C 109.5
H34B C34 H34C 109.5
Si2 C35 H35A 109.5
Si2 C35 H35B 109.5
H35A C35 H35B 109.5
Si2 C35 H35C 109.5
H35A C35 H35C 109.5
H35B C35 H35C 109.5
C39 C36 C38 108.0(7)
C39 C36 C37 107.8(6)
C38 C36 C37 105.4(7)
C39 C36 Si2 113.7(6)
C38 C36 Si2 112.3(5)
C37 C36 Si2 109.3(5)
C36 C37 H37A 109.5
C36 C37 H37B 109.5
H37A C37 H37B 109.5
C36 C37 H37C 109.5
H37A C37 H37C 109.5
H37B C37 H37C 109.5
C36 C38 H38A 109.5
C36 C38 H38B 109.5
H38A C38 H38B 109.5
C36 C38 H38C 109.5
H38A C38 H38C 109.5
H38B C38 H38C 109.5
C36 C39 H39A 109.5
C36 C39 H39B 109.5
H39A C39 H39B 109.5
C36 C39 H39C 109.5
H39A C39 H39C 109.5
H39B C39 H39C 109.5
O55 Si51 C78 112.0(3)
O55 Si51 C79 112.0(3)
C78 Si51 C79 108.0(4)
O55 Si51 C80 103.7(3)
C78 Si51 C80 110.5(4)
C79 Si51 C80 110.8(4)
O56 Si52 C84 102.7(3)
O56 Si52 C85 110.9(3)
C84 Si52 C85 110.3(4)
O56 Si52 C86 109.4(3)
C84 Si52 C86 112.3(4)
C85 Si52 C86 110.9(3)
C71 O51 C53 117.5(5)
C54 O52 H52 109.5
C55 O53 C56 61.3(4)
C63 O55 Si51 129.8(4)
C70 O56 Si52 126.7(5)
C52 C51 C60 114.7(6)
C52 C51 H51 122.7
C60 C51 H51 122.7
C51 C52 C53 110.4(6)
C51 C52 C69 130.2(6)
C53 C52 C69 119.4(6)
O51 C53 C52 113.2(5)
O51 C53 C54 108.5(5)
C52 C53 C54 106.2(5)
O51 C53 H53 109.6
C52 C53 H53 109.6
C54 C53 H53 109.6
O52 C54 C55 108.5(5)
O52 C54 C53 111.1(5)
C55 C54 C53 104.4(5)
O52 C54 C60 107.5(5)
C55 C54 C60 123.7(5)
C53 C54 C60 101.2(5)
O53 C55 C56 59.9(4)
O53 C55 C54 120.5(5)
C56 C55 C54 136.1(6)
O53 C55 H55 109.9
C56 C55 H55 109.9
C54 C55 H55 109.9
O53 C56 C57 113.7(5)
O53 C56 C55 58.8(4)
C57 C56 C55 127.3(6)
O53 C56 C70 114.3(6)
C57 C56 C70 112.9(6)
C55 C56 C70 116.8(6)
C56 C57 C58 109.0(5)
C56 C57 H57A 109.9
C58 C57 H57A 109.9
C56 C57 H57B 109.9
C58 C57 H57B 109.9
H57A C57 H57B 108.3
C64 C58 C59 105.3(5)
C64 C58 C57 120.6(5)
C59 C58 C57 107.8(5)
C64 C58 H58 107.5
C59 C58 H58 107.5
C57 C58 H58 107.5
O54 C59 C60 124.4(6)
O54 C59 C58 121.5(6)
C60 C59 C58 114.1(6)
C59 C60 C51 112.7(5)
C59 C60 C61 106.8(5)
C51 C60 C61 113.7(5)
C59 C60 C54 104.5(5)
C51 C60 C54 103.9(5)
C61 C60 C54 115.1(5)
C62 C61 C68 107.4(5)
C62 C61 C60 112.0(5)
C68 C61 C60 110.7(5)
C62 C61 H61 108.9
C68 C61 H61 108.9
C60 C61 H61 108.9
C61 C62 C63 126.0(5)
C61 C62 H62A 105.8
C63 C62 H62A 105.8
C61 C62 H62B 105.8
C63 C62 H62B 105.8
H62A C62 H62B 106.2
O55 C63 C65 115.6(5)
O55 C63 C64 119.9(5)
C65 C63 C64 61.0(4)
O55 C63 C62 109.6(5)
C65 C63 C62 121.6(6)
C64 C63 C62 121.8(6)
C58 C64 C63 117.0(6)
C58 C64 C65 123.2(6)
C63 C64 C65 59.3(4)
C58 C64 H64 115.2
C63 C64 H64 115.2
C65 C64 H64 115.2
C67 C65 C66 113.1(6)
C67 C65 C63 121.1(6)
C66 C65 C63 116.6(6)
C67 C65 C64 122.2(6)
C66 C65 C64 114.2(6)
C63 C65 C64 59.7(4)
C65 C66 H66A 109.5
C65 C66 H66B 109.5
H66A C66 H66B 109.5
C65 C66 H66C 109.5
H66A C66 H66C 109.5
H66B C66 H66C 109.5
C65 C67 H67A 109.5
C65 C67 H67B 109.5
H67A C67 H67B 109.5
C65 C67 H67C 109.5
H67A C67 H67C 109.5
H67B C67 H67C 109.5
C61 C68 H68A 109.5
C61 C68 H68B 109.5
H68A C68 H68B 109.5
C61 C68 H68C 109.5
H68A C68 H68C 109.5
H68B C68 H68C 109.5
C52 C69 H69A 109.5
C52 C69 H69B 109.5
H69A C69 H69B 109.5
C52 C69 H69C 109.5
H69A C69 H69C 109.5
H69B C69 H69C 109.5
O56 C70 C56 112.9(6)
O56 C70 H70A 109.0
C56 C70 H70A 109.0
O56 C70 H70B 109.0
C56 C70 H70B 109.0
H70A C70 H70B 107.8
O57 C71 O51 123.2(7)
O57 C71 C72 125.7(7)
O51 C71 C72 111.1(6)
C73 C72 C77 120.3(7)
C73 C72 C71 116.9(7)
C77 C72 C71 122.8(6)
C72 C73 C74 120.7(8)
C72 C73 H73 119.6
C74 C73 H73 119.6
C75 C74 C73 118.2(7)
C75 C74 H74 120.9
C73 C74 H74 120.9
C74 C75 C76 122.3(7)
C74 C75 Br51 118.9(6)
C76 C75 Br51 118.8(6)
C75 C76 C77 118.9(8)
C75 C76 H76 120.6
C77 C76 H76 120.6
C76 C77 C72 119.6(7)
C76 C77 H77 120.2
C72 C77 H77 120.2
Si51 C78 H78A 109.5
Si51 C78 H78B 109.5
H78A C78 H78B 109.5
Si51 C78 H78C 109.5
H78A C78 H78C 109.5
H78B C78 H78C 109.5
Si51 C79 H79A 109.5
Si51 C79 H79B 109.5
H79A C79 H79B 109.5
Si51 C79 H79C 109.5
H79A C79 H79C 109.5
H79B C79 H79C 109.5
C81 C80 C82 110.0(7)
C81 C80 C83 109.2(8)
C82 C80 C83 109.4(8)
C81 C80 Si51 110.6(5)
C82 C80 Si51 108.4(6)
C83 C80 Si51 109.2(6)
C80 C81 H81A 109.5
C80 C81 H81B 109.5
H81A C81 H81B 109.5
C80 C81 H81C 109.5
H81A C81 H81C 109.5
H81B C81 H81C 109.5
C80 C82 H82A 109.5
C80 C82 H82B 109.5
H82A C82 H82B 109.5
C80 C82 H82C 109.5
H82A C82 H82C 109.5
H82B C82 H82C 109.5
C80 C83 H83A 109.5
C80 C83 H83B 109.5
H83A C83 H83B 109.5
C80 C83 H83C 109.5
H83A C83 H83C 109.5
H83B C83 H83C 109.5
Si52 C84 H84A 109.5
Si52 C84 H84B 109.5
H84A C84 H84B 109.5
Si52 C84 H84C 109.5
H84A C84 H84C 109.5
H84B C84 H84C 109.5
Si52 C85 H85A 109.5
Si52 C85 H85B 109.5
H85A C85 H85B 109.5
Si52 C85 H85C 109.5
H85A C85 H85C 109.5
H85B C85 H85C 109.5
C88 C86 C87 109.2(7)
C88 C86 C89 109.3(7)
C87 C86 C89 108.1(6)
C88 C86 Si52 110.7(5)
C87 C86 Si52 109.2(5)
C89 C86 Si52 110.2(5)
C86 C87 H87A 109.5
C86 C87 H87B 109.5
H87A C87 H87B 109.5
C86 C87 H87C 109.5
H87A C87 H87C 109.5
H87B C87 H87C 109.5
C86 C88 H88A 109.5
C86 C88 H88B 109.5
H88A C88 H88B 109.5
C86 C88 H88C 109.5
H88A C88 H88C 109.5
H88B C88 H88C 109.5
C86 C89 H89A 109.5
C86 C89 H89B 109.5
H89A C89 H89B 109.5
C86 C89 H89C 109.5
H89A C89 H89C 109.5
H89B C89 H89C 109.5

loop_
_geom_bond_atom_site_label_1
_geom_bond_atom_site_label_2
_geom_bond_distance
Br1 C25 1.899(8)
Si1 O5 1.654(5)
Si1 C28 1.846(8)
Si1 C29 1.873(8)
Si1 C30 1.900(8)
Si2 O6 1.659(5)
Si2 C36 1.836(9)
Si2 C34 1.854(9)
Si2 C35 1.860(8)
O1 C21 1.359(8)
O1 C3 1.462(8)
O2 C4 1.411(7)
O2 H2 0.8400
O3 C5 1.452(8)
O3 C6 1.464(8)
O4 C9 1.216(8)
O5 C13 1.409(8)
O6 C20 1.417(8)
O7 C21 1.194(9)
C1 C2 1.306(10)
C1 C10 1.488(9)
C1 H1 0.9500
C2 C3 1.497(9)
C2 C19 1.520(10)
C3 C4 1.564(9)
C3 H3 1.0000
C4 C5 1.549(9)
C4 C10 1.582(9)
C5 C6 1.464(10)
C5 H5 1.0000
C6 C7 1.506(9)
C6 C20 1.520(9)
C7 C8 1.521(8)
C7 H7A 0.9900
C7 H7B 0.9900
C8 C9 1.509(9)
C8 C14 1.511(9)
C8 H8 1.0000
C9 C10 1.508(9)
C10 C11 1.589(9)
C11 C18 1.541(9)
C11 C12 1.557(9)
C11 H11 1.0000
C12 C13 1.548(9)
C12 H12A 0.9900
C12 H12B 0.9900
C13 C15 1.507(9)
C13 C14 1.516(9)
C14 C15 1.532(9)
C14 H14 1.0000
C15 C16 1.508(10)
C15 C17 1.534(9)
C16 H16A 0.9800
C16 H16B 0.9800
C16 H16C 0.9800
C17 H17A 0.9800
C17 H17B 0.9800
C17 H17C 0.9800
C18 H18A 0.9800
C18 H18B 0.9800
C18 H18C 0.9800
C19 H19A 0.9800
C19 H19B 0.9800
C19 H19C 0.9800
C20 H20A 0.9900
C20 H20B 0.9900
C21 C22 1.473(10)
C22 C27 1.388(10)
C22 C23 1.392(10)
C23 C24 1.373(11)
C23 H23 0.9500
C24 C25 1.361(11)
C24 H24 0.9500
C25 C26 1.381(10)
C26 C27 1.395(10)
C26 H26 0.9500
C27 H27 0.9500
C28 H28A 0.9800
C28 H28B 0.9800
C28 H28C 0.9800
C29 H29A 0.9800
C29 H29B 0.9800
C29 H29C 0.9800
C30 C32 1.535(12)
C30 C31 1.534(11)
C30 C33 1.539(11)
C31 H31A 0.9800
C31 H31B 0.9800
C31 H31C 0.9800
C32 H32A 0.9800
C32 H32B 0.9800
C32 H32C 0.9800
C33 H33A 0.9800
C33 H33B 0.9800
C33 H33C 0.9800
C34 H34A 0.9800
C34 H34B 0.9800
C34 H34C 0.9800
C35 H35A 0.9800
C35 H35B 0.9800
C35 H35C 0.9800
C36 C39 1.534(10)
C36 C38 1.547(11)
C36 C37 1.572(10)
C37 H37A 0.9800
C37 H37B 0.9800
C37 H37C 0.9800
C38 H38A 0.9800
C38 H38B 0.9800
C38 H38C 0.9800
C39 H39A 0.9800
C39 H39B 0.9800
C39 H39C 0.9800
Br51 C75 1.896(8)
Si51 O55 1.661(5)
Si51 C78 1.846(8)
Si51 C79 1.864(7)
Si51 C80 1.905(8)
Si52 O56 1.650(5)
Si52 C84 1.842(8)
Si52 C85 1.872(7)
Si52 C86 1.895(7)
O51 C71 1.361(8)
O51 C53 1.452(8)
O52 C54 1.400(8)
O52 H52 0.8400
O53 C55 1.453(8)
O53 C56 1.470(8)
O54 C59 1.224(8)
O55 C63 1.411(8)
O56 C70 1.401(9)
O57 C71 1.202(9)
C51 C52 1.301(10)
C51 C60 1.504(9)
C51 H51 0.9500
C52 C53 1.503(9)
C52 C69 1.509(10)
C53 C54 1.580(9)
C53 H53 1.0000
C54 C55 1.544(9)
C54 C60 1.594(9)
C55 C56 1.490(9)
C55 H55 1.0000
C56 C57 1.484(10)
C56 C70 1.540(9)
C57 C58 1.519(8)
C57 H57A 0.9900
C57 H57B 0.9900
C58 C64 1.509(9)
C58 C59 1.511(9)
C58 H58 1.0000
C59 C60 1.497(9)
C60 C61 1.584(9)
C61 C62 1.544(9)
C61 C68 1.544(8)
C61 H61 1.0000
C62 C63 1.553(9)
C62 H62A 0.9900
C62 H62B 0.9900
C63 C65 1.507(9)
C63 C64 1.513(9)
C64 C65 1.532(9)
C64 H64 1.0000
C65 C67 1.514(9)
C65 C66 1.516(9)
C66 H66A 0.9800
C66 H66B 0.9800
C66 H66C 0.9800
C67 H67A 0.9800
C67 H67B 0.9800
C67 H67C 0.9800
C68 H68A 0.9800
C68 H68B 0.9800
C68 H68C 0.9800
C69 H69A 0.9800
C69 H69B 0.9800
C69 H69C 0.9800
C70 H70A 0.9900
C70 H70B 0.9900
C71 C72 1.471(10)
C72 C73 1.379(10)
C72 C77 1.390(10)
C73 C74 1.395(12)
C73 H73 0.9500
C74 C75 1.373(12)
C74 H74 0.9500
C75 C76 1.385(11)
C76 C77 1.393(11)
C76 H76 0.9500
C77 H77 0.9500
C78 H78A 0.9800
C78 H78B 0.9800
C78 H78C 0.9800
C79 H79A 0.9800
C79 H79B 0.9800
C79 H79C 0.9800
C80 C81 1.531(11)
C80 C82 1.539(13)
C80 C83 1.547(12)
C81 H81A 0.9800
C81 H81B 0.9800
C81 H81C 0.9800
C82 H82A 0.9800
C82 H82B 0.9800
C82 H82C 0.9800
C83 H83A 0.9800
C83 H83B 0.9800
C83 H83C 0.9800
C84 H84A 0.9800
C84 H84B 0.9800
C84 H84C 0.9800
C85 H85A 0.9800
C85 H85B 0.9800
C85 H85C 0.9800
C86 C88 1.510(10)
C86 C87 1.536(10)
C86 C89 1.537(11)
C87 H87A 0.9800
C87 H87B 0.9800
C87 H87C 0.9800
C88 H88A 0.9800
C88 H88B 0.9800
C88 H88C 0.9800
C89 H89A 0.9800
C89 H89B 0.9800
C89 H89C 0.9800
